data_4115088
loop_
_publ_author_name
'Udo Verkerk'
'Megumi Fujita'
'Trevor L. Dzwiniel'
'Robert McDonald'
'Jeffrey M. Stryker'

_publ_contact_author_address
; Department of Chemistry
  University of Alberta
  Edmonton Alberta T6G 2G2
  Canada
;
_publ_contact_author_email jeff.stryker@ualberta.ca
_publ_contact_author_fax 1(780)4928231
_publ_contact_author_name 'Dr Jeffrey M. Stryker'
_publ_contact_author_phone 1(780)4923891
_publ_section_title
;
 Tetrakis(2-hydroxyphenyl)ethene and Derivatives. A Structurally
 Preorganized Tetradentate Ligand System for Polymetallic Coordination
 Chemistry and Catalysis
;
_journal_name_full 'Journal of the American Chemical Society'
_journal_page_first 9988
_journal_page_last 9989
_journal_paper_doi 10.1021/ja027436u
_journal_volume 124
_journal_year 2002
_chemical_formula_sum 'C38 H35 Mo O4.5'
_chemical_formula_weight 659.60
_space_group_IT_number 14
_symmetry_cell_setting monoclinic
_symmetry_space_group_name_Hall '-P 2yn'
_symmetry_space_group_name_H-M 'P 1 21/n 1'
_atom_sites_solution_hydrogens geom
_atom_sites_solution_primary direct
_atom_sites_solution_secondary difmap
_audit_creation_method 'manual editing of SHELXL template'
_cell_angle_alpha 90.00
_cell_angle_beta 101.965(2)
_cell_angle_gamma 90.00
_cell_formula_units_Z 4
_cell_length_a 12.9810(15)
_cell_length_b 12.9035(15)
_cell_length_c 17.957(2)
_cell_measurement_reflns_used 4376
_cell_measurement_temperature 193(2)
_cell_measurement_theta_max 26.393
_cell_measurement_theta_min 2.250
_cell_volume 2942.5(6)
_computing_cell_refinement 'Bruker SMART'
_computing_data_collection 'Bruker SMART'
_computing_data_reduction 'Bruker SHELXTL'
_computing_molecular_graphics 'Bruker SHELXTL'
_computing_publication_material 'Bruker SHELXTL'
_computing_structure_refinement 'SHELXL-97 (Sheldrick, 1997)'
_computing_structure_solution 'SHELXS-97 (Sheldrick, 1990)'
_diffrn_ambient_temperature 193(2)
_diffrn_detector_area_resol_mean 8.192
_diffrn_measured_fraction_theta_full 0.989
_diffrn_measured_fraction_theta_max 0.989
_diffrn_measurement_device_type 'Bruker P4/RA diffractometer/SMART 1000 CCD area detector'
_diffrn_measurement_method '\f and \w scans'
_diffrn_radiation_monochromator graphite
_diffrn_radiation_source 'fine-focus rotating anode'
_diffrn_radiation_type MoK\a
_diffrn_radiation_wavelength 0.71073
_diffrn_reflns_av_R_equivalents 0.0453
_diffrn_reflns_av_sigmaI/netI 0.0589
_diffrn_reflns_limit_h_max 11
_diffrn_reflns_limit_h_min -16
_diffrn_reflns_limit_k_max 12
_diffrn_reflns_limit_k_min -16
_diffrn_reflns_limit_l_max 22
_diffrn_reflns_limit_l_min -17
_diffrn_reflns_number 14266
_diffrn_reflns_theta_full 26.48
_diffrn_reflns_theta_max 26.48
_diffrn_reflns_theta_min 1.77
_diffrn_standards_decay_% 0
_diffrn_standards_interval_time 0
_diffrn_standards_number 0
_exptl_absorpt_coefficient_mu 0.490
_exptl_absorpt_correction_T_max 0.9083
_exptl_absorpt_correction_T_min 0.8750
_exptl_absorpt_correction_type empirical
_exptl_absorpt_process_details 'SADABS (Sheldrick, 1997)'
_exptl_crystal_colour 'deep purple'
_exptl_crystal_density_diffrn 1.489
_exptl_crystal_description prism
_exptl_crystal_F_000 1364
_exptl_crystal_size_max 0.28
_exptl_crystal_size_mid 0.25
_exptl_crystal_size_min 0.20
_refine_diff_density_max 1.733
_refine_diff_density_min -1.493
_refine_diff_density_rms 0.119
_refine_ls_extinction_method none
_refine_ls_goodness_of_fit_ref 1.030
_refine_ls_hydrogen_treatment constr
_refine_ls_matrix_type full
_refine_ls_number_parameters 391
_refine_ls_number_reflns 6024
_refine_ls_number_restraints 10
_refine_ls_restrained_S_all 1.043
_refine_ls_R_factor_all 0.0851
_refine_ls_R_factor_gt 0.0591
_refine_ls_shift/su_max 0.007
_refine_ls_shift/su_mean 0.000
_refine_ls_structure_factor_coef Fsqd
_refine_ls_weighting_details 'calc w=1/[\s^2^(Fo^2^)+(0.0952P)^2^+2.0257P] where P=(Fo^2^+2Fc^2^)/3'
_refine_ls_weighting_scheme calc
_refine_ls_wR_factor_gt 0.1440
_refine_ls_wR_factor_ref 0.1576
_reflns_number_gt 4503
_reflns_number_total 6024
_reflns_threshold_expression >2sigma(I)
_cod_data_source_file ja027436u_s2_2.cif
_cod_data_source_block compound(7)
_cod_original_sg_symbol_H-M 'P 21/n'
_cod_database_code 4115088

loop_
_symmetry_equiv_pos_as_xyz
'x, y, z'
'-x+1/2, y+1/2, -z+1/2'
'-x, -y, -z'
'x-1/2, -y-1/2, z-1/2'

loop_
_atom_site_label
_atom_site_type_symbol
_atom_site_fract_x
_atom_site_fract_y
_atom_site_fract_z
_atom_site_U_iso_or_equiv
_atom_site_adp_type
_atom_site_occupancy
_atom_site_symmetry_multiplicity
_atom_site_calc_flag
_atom_site_refinement_flags
_atom_site_disorder_assembly
_atom_site_disorder_group
Mo Mo 0.06466(3) 0.17185(3) 0.30554(2) 0.02472(14) Uani 1 1 d . . .
O1 O 0.2144(2) 0.1877(2) 0.35910(17) 0.0279(7) Uani 1 1 d . . .
O2 O 0.0849(2) 0.3116(2) 0.26214(17) 0.0273(7) Uani 1 1 d . . .
O3 O 0.0476(3) 0.0862(3) 0.39530(17) 0.0358(8) Uani 1 1 d . . .
O4 O -0.0826(2) 0.2215(3) 0.29777(17) 0.0317(7) Uani 1 1 d . . .
C1 C 0.0927(4) 0.3472(4) 0.4080(3) 0.0464(14) Uani 1 1 d . . .
C2 C 0.0490(5) 0.2778(5) 0.4434(3) 0.0470(14) Uani 1 1 d . . .
C11 C 0.2104(3) 0.3530(3) 0.4176(3) 0.0277(10) Uani 1 1 d . . .
C12 C 0.2640(3) 0.2772(3) 0.3848(2) 0.0259(9) Uani 1 1 d . . .
C13 C 0.3689(3) 0.2920(4) 0.3829(3) 0.0329(10) Uani 1 1 d . . .
H13 H 0.4060 0.2401 0.3616 0.039 Uiso 1 1 calc R . .
C14 C 0.4198(4) 0.3810(4) 0.4114(3) 0.0364(11) Uani 1 1 d . . .
H14 H 0.4914 0.3911 0.4084 0.044 Uiso 1 1 calc R . .
C15 C 0.3682(4) 0.4564(4) 0.4445(3) 0.0318(10) Uani 1 1 d . . .
H15 H 0.4042 0.5172 0.4655 0.038 Uiso 1 1 calc R . .
C16 C 0.2645(4) 0.4418(4) 0.4465(3) 0.0339(11) Uani 1 1 d . . .
H16 H 0.2284 0.4940 0.4684 0.041 Uiso 1 1 calc R . .
C21 C 0.0291(4) 0.4225(3) 0.3504(2) 0.0309(10) Uani 1 1 d . . .
C22 C 0.0360(3) 0.3989(3) 0.2756(3) 0.0272(9) Uani 1 1 d . . .
C23 C -0.0019(4) 0.4688(4) 0.2183(3) 0.0446(13) Uani 1 1 d . . .
H23 H 0.0021 0.4534 0.1673 0.054 Uiso 1 1 calc R . .
C24 C -0.0458(5) 0.5617(5) 0.2353(3) 0.0541(16) Uani 1 1 d . . .
H24 H -0.0711 0.6097 0.1956 0.065 Uiso 1 1 calc R . .
C25 C -0.0535(4) 0.5855(4) 0.3088(3) 0.0431(13) Uani 1 1 d . . .
H25 H -0.0838 0.6492 0.3198 0.052 Uiso 1 1 calc R . .
C26 C -0.0164(4) 0.5151(4) 0.3662(3) 0.0358(11) Uani 1 1 d . . .
H26 H -0.0222 0.5303 0.4169 0.043 Uiso 1 1 calc R . .
C31 C 0.1111(4) 0.2017(4) 0.4954(3) 0.0327(10) Uani 1 1 d . . .
C32 C 0.1009(4) 0.1020(4) 0.4678(3) 0.0306(10) Uani 1 1 d . . .
C33 C 0.1437(5) 0.0213(4) 0.5137(3) 0.0482(14) Uani 1 1 d . . .
H33 H 0.1351 -0.0478 0.4953 0.058 Uiso 1 1 calc R . .
C34 C 0.1993(5) 0.0407(5) 0.5870(3) 0.0535(15) Uani 1 1 d . . .
H34 H 0.2275 -0.0157 0.6187 0.064 Uiso 1 1 calc R . .
C35 C 0.2144(4) 0.1398(4) 0.6142(3) 0.0402(12) Uani 1 1 d . . .
H35 H 0.2549 0.1526 0.6639 0.048 Uiso 1 1 calc R . .
C36 C 0.1696(4) 0.2214(4) 0.5682(3) 0.0352(11) Uani 1 1 d . . .
H36 H 0.1789 0.2906 0.5863 0.042 Uiso 1 1 calc R . .
C41 C -0.0738(4) 0.2736(4) 0.4270(3) 0.0377(12) Uani 1 1 d . . .
C42 C -0.1306(3) 0.2424(3) 0.3551(2) 0.0283(10) Uani 1 1 d . . .
C43 C -0.2395(4) 0.2378(4) 0.3433(3) 0.0404(12) Uani 1 1 d . . .
H43 H -0.2794 0.2210 0.2943 0.049 Uiso 1 1 calc R . .
C44 C -0.2911(4) 0.2577(4) 0.4023(3) 0.0459(14) Uani 1 1 d . . .
H44 H -0.3656 0.2527 0.3936 0.055 Uiso 1 1 calc R . .
C45 C -0.2344(4) 0.2844(4) 0.4730(3) 0.0383(11) Uani 1 1 d . . .
H45 H -0.2695 0.2978 0.5135 0.046 Uiso 1 1 calc R . .
C46 C -0.1271(4) 0.2916(4) 0.4848(3) 0.0433(13) Uani 1 1 d . . .
H46 H -0.0883 0.3093 0.5340 0.052 Uiso 1 1 calc R . .
C50 C 0.1394(4) 0.0285(4) 0.2559(3) 0.0316(10) Uani 1 1 d . . .
C51 C 0.1332(4) 0.1140(4) 0.2054(3) 0.0356(11) Uani 1 1 d . . .
C52 C 0.0237(4) 0.1327(4) 0.1752(3) 0.0392(12) Uani 1 1 d . . .
C53 C -0.0363(4) 0.0597(4) 0.2075(3) 0.0376(11) Uani 1 1 d . . .
C54 C 0.0358(4) -0.0059(4) 0.2566(3) 0.0351(11) Uani 1 1 d . . .
C55 C 0.2379(4) -0.0221(4) 0.2985(3) 0.0518(15) Uani 1 1 d . . .
H55A H 0.2609 -0.0748 0.2662 0.062 Uiso 1 1 calc R . .
H55B H 0.2239 -0.0550 0.3446 0.062 Uiso 1 1 calc R . .
H55C H 0.2932 0.0302 0.3126 0.062 Uiso 1 1 calc R . .
C56 C 0.2259(5) 0.1680(4) 0.1854(3) 0.0510(15) Uani 1 1 d . . .
H56A H 0.2814 0.1758 0.2313 0.061 Uiso 1 1 calc R . .
H56B H 0.2043 0.2366 0.1644 0.061 Uiso 1 1 calc R . .
H56C H 0.2527 0.1271 0.1476 0.061 Uiso 1 1 calc R . .
C57 C -0.0215(6) 0.2124(5) 0.1179(3) 0.0626(18) Uani 1 1 d . . .
H57A H -0.0558 0.1782 0.0704 0.075 Uiso 1 1 calc R . .
H57B H 0.0348 0.2577 0.1081 0.075 Uiso 1 1 calc R . .
H57C H -0.0735 0.2538 0.1373 0.075 Uiso 1 1 calc R . .
C58 C -0.1524(4) 0.0494(5) 0.1913(4) 0.0630(18) Uani 1 1 d . . .
H58A H -0.1749 0.0031 0.1477 0.076 Uiso 1 1 calc R . .
H58B H -0.1847 0.1177 0.1796 0.076 Uiso 1 1 calc R . .
H58C H -0.1746 0.0205 0.2360 0.076 Uiso 1 1 calc R . .
C59 C 0.0077(5) -0.0957(4) 0.2997(3) 0.0543(15) Uani 1 1 d . . .
H59A H -0.0678 -0.0938 0.2996 0.065 Uiso 1 1 calc R . .
H59B H 0.0479 -0.0928 0.3522 0.065 Uiso 1 1 calc R . .
H59C H 0.0244 -0.1601 0.2758 0.065 Uiso 1 1 calc R . .
C1S C 0.4116(5) 0.0539(7) 0.4804(8) 0.0672(14) Uiso 0.40 1 d PD A 1
H1SA H 0.3837 0.0865 0.5220 0.081 Uiso 0.40 1 calc PR A 1
H1SB H 0.3562 0.0561 0.4333 0.081 Uiso 0.40 1 calc PR A 1
C2S C 0.4433(6) -0.0572(6) 0.5006(7) 0.0672(14) Uiso 0.40 1 d PD A 1
H2SA H 0.4195 -0.0781 0.5473 0.081 Uiso 0.40 1 calc PR A 1
H2SB H 0.4105 -0.1041 0.4587 0.081 Uiso 0.40 1 calc PR A 1
C3S C 0.5621(6) -0.0638(6) 0.5132(8) 0.0672(14) Uiso 0.40 1 d PD A 1
H3SA H 0.5828 -0.1161 0.4788 0.081 Uiso 0.40 1 calc PR A 1
H3SB H 0.5920 -0.0844 0.5664 0.081 Uiso 0.40 1 calc PR A 1
C4S C 0.6030(5) 0.0420(7) 0.4971(7) 0.0672(14) Uiso 0.40 1 d PD A 1
H4SA H 0.6468 0.0364 0.4582 0.081 Uiso 0.40 1 calc PR A 1
H4SB H 0.6469 0.0713 0.5441 0.081 Uiso 0.40 1 calc PR A 1
C5S C 0.5089(7) 0.1112(6) 0.4685(6) 0.0672(14) Uiso 0.40 1 d PD A 1
H5SA H 0.5032 0.1268 0.4138 0.081 Uiso 0.40 1 calc PR A 1
H5SB H 0.5165 0.1773 0.4971 0.081 Uiso 0.40 1 calc PR A 1
O1S O 0.4116(5) 0.0539(7) 0.4804(8) 0.0672(14) Uiso 0.10 1 d P . 2
O2S O 0.4433(6) -0.0572(6) 0.5006(7) 0.0672(14) Uiso 0.10 1 d P . 2
O3S O 0.5621(6) -0.0638(6) 0.5132(8) 0.0672(14) Uiso 0.10 1 d P . 2
O4S O 0.6030(5) 0.0420(7) 0.4971(7) 0.0672(14) Uiso 0.10 1 d P . 2
O5S O 0.5089(7) 0.1112(6) 0.4685(6) 0.0672(14) Uiso 0.10 1 d P . 2

loop_
_atom_site_aniso_label
_atom_site_aniso_U_11
_atom_site_aniso_U_22
_atom_site_aniso_U_33
_atom_site_aniso_U_23
_atom_site_aniso_U_13
_atom_site_aniso_U_12
Mo 0.0277(2) 0.0267(2) 0.0182(2) -0.00496(16) 0.00120(14) -0.00283(16)
O1 0.0265(16) 0.0290(17) 0.0259(16) -0.0030(13) 0.0000(13) -0.0006(12)
O2 0.0306(16) 0.0273(17) 0.0232(16) -0.0009(12) 0.0037(13) -0.0005(13)
O3 0.044(2) 0.0385(19) 0.0212(16) -0.0035(14) -0.0010(14) -0.0151(15)
O4 0.0278(16) 0.0423(19) 0.0243(16) -0.0103(14) 0.0036(13) -0.0046(14)
C1 0.048(3) 0.050(3) 0.043(3) -0.021(3) 0.013(3) -0.009(3)
C2 0.063(4) 0.050(3) 0.028(3) -0.010(2) 0.008(2) -0.002(3)
C11 0.029(2) 0.029(2) 0.023(2) -0.0025(18) 0.0005(18) -0.0029(18)
C12 0.029(2) 0.028(2) 0.017(2) 0.0021(17) -0.0030(17) 0.0017(18)
C13 0.025(2) 0.037(3) 0.035(3) -0.002(2) 0.0031(19) 0.000(2)
C14 0.025(2) 0.048(3) 0.034(3) 0.006(2) 0.002(2) -0.007(2)
C15 0.032(2) 0.031(2) 0.026(2) 0.0033(19) -0.0069(19) -0.006(2)
C16 0.035(3) 0.030(2) 0.033(3) -0.006(2) -0.002(2) -0.002(2)
C21 0.042(3) 0.026(2) 0.020(2) -0.0034(18) -0.0035(19) -0.006(2)
C22 0.020(2) 0.033(2) 0.026(2) -0.0009(19) -0.0022(17) -0.0045(18)
C23 0.056(3) 0.053(3) 0.026(3) 0.011(2) 0.012(2) 0.019(3)
C24 0.070(4) 0.056(4) 0.034(3) 0.016(3) 0.006(3) 0.035(3)
C25 0.046(3) 0.046(3) 0.038(3) 0.001(2) 0.011(2) 0.020(2)
C26 0.044(3) 0.038(3) 0.024(2) -0.007(2) 0.003(2) -0.003(2)
C31 0.041(3) 0.035(3) 0.022(2) 0.0026(19) 0.005(2) 0.003(2)
C32 0.034(2) 0.037(3) 0.020(2) -0.0008(19) 0.0044(19) -0.006(2)
C33 0.080(4) 0.032(3) 0.030(3) 0.003(2) 0.006(3) -0.010(3)
C34 0.075(4) 0.051(4) 0.032(3) 0.016(3) 0.006(3) 0.009(3)
C35 0.040(3) 0.053(3) 0.025(3) 0.010(2) 0.000(2) 0.003(2)
C36 0.045(3) 0.035(3) 0.024(2) -0.002(2) 0.005(2) -0.004(2)
C41 0.031(3) 0.047(3) 0.037(3) -0.016(2) 0.010(2) -0.014(2)
C42 0.031(2) 0.028(2) 0.027(2) -0.0069(19) 0.0078(19) -0.0046(18)
C43 0.032(3) 0.052(3) 0.033(3) -0.013(2) -0.002(2) -0.004(2)
C44 0.026(3) 0.060(4) 0.052(3) -0.019(3) 0.011(2) -0.006(2)
C45 0.038(3) 0.041(3) 0.039(3) -0.014(2) 0.015(2) -0.004(2)
C46 0.041(3) 0.058(3) 0.032(3) -0.021(3) 0.009(2) -0.015(3)
C50 0.038(3) 0.032(2) 0.024(2) -0.0116(19) 0.0044(19) -0.003(2)
C51 0.050(3) 0.032(3) 0.027(2) -0.012(2) 0.013(2) -0.004(2)
C52 0.057(3) 0.038(3) 0.017(2) -0.013(2) -0.005(2) 0.002(2)
C53 0.038(3) 0.038(3) 0.033(3) -0.016(2) -0.001(2) -0.005(2)
C54 0.042(3) 0.030(2) 0.033(3) -0.011(2) 0.005(2) -0.005(2)
C55 0.046(3) 0.045(3) 0.058(4) -0.018(3) -0.005(3) 0.017(3)
C56 0.067(4) 0.052(3) 0.040(3) -0.018(3) 0.024(3) -0.021(3)
C57 0.105(5) 0.044(3) 0.027(3) -0.007(3) -0.013(3) 0.008(3)
C58 0.044(3) 0.069(4) 0.068(4) -0.031(4) -0.007(3) -0.004(3)
C59 0.070(4) 0.042(3) 0.051(4) -0.010(3) 0.013(3) -0.013(3)

loop_
_atom_type_symbol
_atom_type_description
_atom_type_scat_dispersion_real
_atom_type_scat_dispersion_imag
_atom_type_scat_source
C C 0.0033 0.0016 'International Tables Vol C Tables 4.2.6.8 and 6.1.1.4'
H H 0.0000 0.0000 'International Tables Vol C Tables 4.2.6.8 and 6.1.1.4'
O O 0.0106 0.0060 'International Tables Vol C Tables 4.2.6.8 and 6.1.1.4'
Mo Mo -1.6832 0.6857 'International Tables Vol C Tables 4.2.6.8 and 6.1.1.4'

loop_
_geom_angle_atom_site_label_1
_geom_angle_atom_site_label_2
_geom_angle_atom_site_label_3
_geom_angle
O1 Mo O4 145.70(13)
O1 Mo O2 84.36(12)
O4 Mo O2 83.36(13)
O1 Mo O3 85.87(13)
O4 Mo O3 88.25(14)
O2 Mo O3 148.73(13)
O1 Mo C51 85.04(16)
O4 Mo C51 124.95(16)
O2 Mo C51 83.36(15)
O3 Mo C51 125.25(16)
O1 Mo C52 120.02(16)
O4 Mo C52 89.07(16)
O2 Mo C52 80.00(16)
O3 Mo C52 130.08(16)
C51 Mo C52 35.98(18)
O1 Mo C50 79.98(14)
O4 Mo C50 133.80(14)
O2 Mo C50 117.61(15)
O3 Mo C50 89.66(15)
C51 Mo C50 35.60(17)
C52 Mo C50 58.49(17)
O1 Mo C53 137.17(15)
O4 Mo C53 77.09(15)
O2 Mo C53 110.31(16)
O3 Mo C53 96.94(16)
C51 Mo C53 58.53(17)
C52 Mo C53 34.47(18)
C50 Mo C53 57.39(16)
O1 Mo C54 109.27(14)
O4 Mo C54 101.66(15)
O2 Mo C54 136.35(15)
O3 Mo C54 74.85(15)
C51 Mo C54 58.00(17)
C52 Mo C54 57.02(17)
C50 Mo C54 34.25(16)
C53 Mo C54 33.79(17)
C12 O1 Mo 126.8(3)
C22 O2 Mo 125.6(3)
C32 O3 Mo 124.7(3)
C42 O4 Mo 127.2(3)
C2 C1 C11 121.0(6)
C2 C1 C21 122.7(5)
C11 C1 C21 116.1(5)
C1 C2 C31 122.3(6)
C1 C2 C41 117.7(5)
C31 C2 C41 119.9(5)
C16 C11 C12 118.6(4)
C16 C11 C1 120.4(4)
C12 C11 C1 120.0(4)
O1 C12 C13 120.6(4)
O1 C12 C11 119.8(4)
C13 C12 C11 119.5(4)
C14 C13 C12 120.5(4)
C13 C14 C15 120.7(4)
C16 C15 C14 118.9(4)
C15 C16 C11 121.8(5)
C26 C21 C22 119.9(4)
C26 C21 C1 127.0(4)
C22 C21 C1 112.2(4)
O2 C22 C23 121.6(4)
O2 C22 C21 118.9(4)
C23 C22 C21 119.4(4)
C22 C23 C24 120.0(5)
C25 C24 C23 121.2(5)
C24 C25 C26 119.0(5)
C25 C26 C21 120.7(4)
C32 C31 C36 120.1(4)
C32 C31 C2 113.3(4)
C36 C31 C2 126.4(5)
O3 C32 C33 121.6(4)
O3 C32 C31 118.6(4)
C33 C32 C31 119.8(4)
C32 C33 C34 120.0(5)
C35 C34 C33 121.1(5)
C34 C35 C36 118.9(5)
C35 C36 C31 120.1(5)
C46 C41 C42 119.3(4)
C46 C41 C2 120.2(4)
C42 C41 C2 120.2(4)
O4 C42 C43 119.8(4)
O4 C42 C41 121.7(4)
C43 C42 C41 118.4(4)
C42 C43 C44 120.9(5)
C45 C44 C43 120.1(5)
C46 C45 C44 119.5(5)
C45 C46 C41 121.7(5)
C54 C50 C51 108.7(4)
C54 C50 C55 124.7(5)
C51 C50 C55 126.5(5)
C54 C50 Mo 77.1(3)
C51 C50 Mo 69.9(3)
C55 C50 Mo 121.7(3)
C50 C51 C52 107.1(4)
C50 C51 C56 125.0(5)
C52 C51 C56 127.9(5)
C50 C51 Mo 74.4(3)
C52 C51 Mo 74.1(3)
C56 C51 Mo 119.9(3)
C53 C52 C51 108.5(4)
C53 C52 C57 124.7(5)
C51 C52 C57 126.7(6)
C53 C52 Mo 76.4(3)
C51 C52 Mo 69.9(3)
C57 C52 Mo 121.1(3)
C52 C53 C54 107.6(4)
C52 C53 C58 127.0(5)
C54 C53 C58 125.4(5)
C52 C53 Mo 69.1(3)
C54 C53 Mo 73.8(3)
C58 C53 Mo 124.5(4)
C50 C54 C53 108.1(4)
C50 C54 C59 125.9(5)
C53 C54 C59 126.0(5)
C50 C54 Mo 68.6(3)
C53 C54 Mo 72.4(3)
C59 C54 Mo 125.4(3)
C2S C1S C5S 107.61(9)
C3S C2S C1S 107.84(7)
C2S C3S C4S 107.95(5)
C3S C4S C5S 107.78(8)
C4S C5S C1S 107.59(9)

loop_
_geom_bond_atom_site_label_1
_geom_bond_atom_site_label_2
_geom_bond_distance
Mo O1 1.992(3)
Mo O4 1.993(3)
Mo O2 2.003(3)
Mo O3 2.004(3)
Mo C51 2.290(4)
Mo C52 2.346(4)
Mo C50 2.348(4)
Mo C53 2.441(5)
Mo C54 2.458(5)
O1 C12 1.356(5)
O2 C22 1.340(5)
O3 C32 1.358(5)
O4 C42 1.337(5)
C1 C2 1.295(8)
C1 C11 1.503(7)
C1 C21 1.529(8)
C2 C31 1.474(7)
C2 C41 1.561(8)
C11 C16 1.388(6)
C11 C12 1.398(6)
C12 C13 1.383(6)
C13 C14 1.370(7)
C14 C15 1.383(7)
C15 C16 1.368(6)
C21 C26 1.388(7)
C21 C22 1.398(6)
C22 C23 1.380(6)
C23 C24 1.388(7)
C24 C25 1.378(7)
C25 C26 1.383(7)
C31 C32 1.375(7)
C31 C36 1.392(7)
C32 C33 1.373(7)
C33 C34 1.385(8)
C34 C35 1.369(8)
C35 C36 1.390(7)
C41 C46 1.382(7)
C41 C42 1.407(6)
C42 C43 1.386(6)
C43 C44 1.388(7)
C44 C45 1.374(7)
C45 C46 1.368(7)
C50 C54 1.419(7)
C50 C51 1.419(7)
C50 C55 1.497(7)
C51 C52 1.433(7)
C51 C56 1.498(7)
C52 C53 1.421(7)
C52 C57 1.487(8)
C53 C54 1.424(7)
C53 C58 1.481(7)
C54 C59 1.481(7)
C1S C2S 1.5150(10)
C1S C5S 1.5155(10)
C2S C3S 1.5137(9)
C3S C4S 1.5142(9)
C4S C5S 1.5149(10)

loop_
_geom_torsion_atom_site_label_1
_geom_torsion_atom_site_label_2
_geom_torsion_atom_site_label_3
_geom_torsion_atom_site_label_4
_geom_torsion
O4 Mo O1 C12 -36.2(4)
O2 Mo O1 C12 33.2(3)
O3 Mo O1 C12 -117.0(3)
C51 Mo O1 C12 117.0(3)
C52 Mo O1 C12 108.2(3)
C50 Mo O1 C12 152.6(4)
C53 Mo O1 C12 147.2(3)
C54 Mo O1 C12 170.6(3)
O1 Mo O2 C22 -114.4(3)
O4 Mo O2 C22 33.5(3)
O3 Mo O2 C22 -42.0(4)
C51 Mo O2 C22 159.9(3)
C52 Mo O2 C22 123.7(3)
C50 Mo O2 C22 170.0(3)
C53 Mo O2 C22 107.0(3)
C54 Mo O2 C22 133.4(3)
O1 Mo O3 C32 32.8(4)
O4 Mo O3 C32 -113.4(4)
O2 Mo O3 C32 -39.3(5)
C51 Mo O3 C32 113.7(4)
C52 Mo O3 C32 159.3(3)
C50 Mo O3 C32 112.7(4)
C53 Mo O3 C32 169.8(4)
C54 Mo O3 C32 144.0(4)
O1 Mo O4 C42 -43.1(5)
O2 Mo O4 C42 -112.9(4)
O3 Mo O4 C42 36.9(4)
C51 Mo O4 C42 170.0(3)
C52 Mo O4 C42 167.1(4)
C50 Mo O4 C42 124.8(4)
C53 Mo O4 C42 134.4(4)
C54 Mo O4 C42 111.1(4)
C11 C1 C2 C31 0.7(8)
C21 C1 C2 C31 176.4(4)
C11 C1 C2 C41 -176.9(4)
C21 C1 C2 C41 -1.2(8)
C2 C1 C11 C16 -119.6(6)
C21 C1 C11 C16 64.4(6)
C2 C1 C11 C12 72.1(7)
C21 C1 C11 C12 -103.9(5)
Mo O1 C12 C13 -144.9(3)
Mo O1 C12 C11 38.6(5)
C16 C11 C12 O1 177.1(4)
C1 C11 C12 O1 -14.3(6)
C16 C11 C12 C13 0.7(6)
C1 C11 C12 C13 169.2(4)
O1 C12 C13 C14 -177.7(4)
C11 C12 C13 C14 -1.2(7)
C12 C13 C14 C15 1.8(7)
C13 C14 C15 C16 -1.7(7)
C14 C15 C16 C11 1.1(7)
C12 C11 C16 C15 -0.7(7)
C1 C11 C16 C15 -169.1(5)
C2 C1 C21 C26 83.2(7)
C11 C1 C21 C26 -100.8(6)
C2 C1 C21 C22 -107.9(6)
C11 C1 C21 C22 68.1(5)
Mo O2 C22 C23 -138.5(4)
Mo O2 C22 C21 45.5(5)
C26 C21 C22 O2 176.7(4)
C1 C21 C22 O2 6.9(6)
C26 C21 C22 C23 0.6(7)
C1 C21 C22 C23 -169.2(5)
O2 C22 C23 C24 -175.7(5)
C21 C22 C23 C24 0.3(8)
C22 C23 C24 C25 -0.6(9)
C23 C24 C25 C26 0.1(9)
C24 C25 C26 C21 0.9(8)
C22 C21 C26 C25 -1.2(7)
C1 C21 C26 C25 166.9(5)
C1 C2 C31 C32 -110.9(6)
C41 C2 C31 C32 66.7(6)
C1 C2 C31 C36 73.6(7)
C41 C2 C31 C36 -108.8(6)
Mo O3 C32 C33 -136.2(4)
Mo O3 C32 C31 44.3(6)
C36 C31 C32 O3 -176.8(4)
C2 C31 C32 O3 7.4(6)
C36 C31 C32 C33 3.7(7)
C2 C31 C32 C33 -172.1(5)
O3 C32 C33 C34 178.8(5)
C31 C32 C33 C34 -1.8(8)
C32 C33 C34 C35 -1.3(9)
C33 C34 C35 C36 2.3(9)
C34 C35 C36 C31 -0.4(8)
C32 C31 C36 C35 -2.6(7)
C2 C31 C36 C35 172.6(5)
C1 C2 C41 C46 -117.9(6)
C31 C2 C41 C46 64.4(7)
C1 C2 C41 C42 67.9(7)
C31 C2 C41 C42 -109.7(6)
Mo O4 C42 C43 -155.5(4)
Mo O4 C42 C41 27.4(6)
C46 C41 C42 O4 -178.3(5)
C2 C41 C42 O4 -4.1(7)
C46 C41 C42 C43 4.6(8)
C2 C41 C42 C43 178.8(5)
O4 C42 C43 C44 179.0(5)
C41 C42 C43 C44 -3.8(8)
C42 C43 C44 C45 1.5(9)
C43 C44 C45 C46 0.2(9)
C44 C45 C46 C41 0.7(9)
C42 C41 C46 C45 -3.1(9)
C2 C41 C46 C45 -177.3(5)
O1 Mo C50 C54 148.8(3)
O4 Mo C50 C54 -24.4(4)
O2 Mo C50 C54 -133.1(3)
O3 Mo C50 C54 62.9(3)
C51 Mo C50 C54 -115.7(4)
C52 Mo C50 C54 -76.5(3)
C53 Mo C50 C54 -35.6(3)
O1 Mo C50 C51 -95.5(3)
O4 Mo C50 C51 91.4(3)
O2 Mo C50 C51 -17.3(3)
O3 Mo C50 C51 178.6(3)
C52 Mo C50 C51 39.3(3)
C53 Mo C50 C51 80.2(3)
C54 Mo C50 C51 115.7(4)
O1 Mo C50 C55 25.8(4)
O4 Mo C50 C55 -147.4(4)
O2 Mo C50 C55 103.9(4)
O3 Mo C50 C55 -60.1(4)
C51 Mo C50 C55 121.3(5)
C52 Mo C50 C55 160.5(5)
C53 Mo C50 C55 -158.6(5)
C54 Mo C50 C55 -123.0(6)
C54 C50 C51 C52 0.5(5)
C55 C50 C51 C52 177.2(4)
Mo C50 C51 C52 -67.5(3)
C54 C50 C51 C56 -176.1(4)
C55 C50 C51 C56 0.7(7)
Mo C50 C51 C56 115.9(5)
C54 C50 C51 Mo 68.0(3)
C55 C50 C51 Mo -115.3(5)
O1 Mo C51 C50 79.7(3)
O4 Mo C51 C50 -118.3(3)
O2 Mo C51 C50 164.6(3)
O3 Mo C51 C50 -1.7(3)
C52 Mo C51 C50 -113.3(4)
C53 Mo C51 C50 -76.7(3)
C54 Mo C51 C50 -36.7(3)
O1 Mo C51 C52 -167.0(3)
O4 Mo C51 C52 -5.0(4)
O2 Mo C51 C52 -82.1(3)
O3 Mo C51 C52 111.6(3)
C50 Mo C51 C52 113.3(4)
C53 Mo C51 C52 36.6(3)
C54 Mo C51 C52 76.6(3)
O1 Mo C51 C56 -42.1(4)
O4 Mo C51 C56 119.9(4)
O2 Mo C51 C56 42.8(4)
O3 Mo C51 C56 -123.4(4)
C52 Mo C51 C56 124.9(6)
C50 Mo C51 C56 -121.7(6)
C53 Mo C51 C56 161.6(5)
C54 Mo C51 C56 -158.5(5)
C50 C51 C52 C53 0.5(5)
C56 C51 C52 C53 176.9(4)
Mo C51 C52 C53 -67.3(3)
C50 C51 C52 C57 -177.8(5)
C56 C51 C52 C57 -1.4(8)
Mo C51 C52 C57 114.4(5)
C50 C51 C52 Mo 67.7(3)
C56 C51 C52 Mo -115.9(5)
O1 Mo C52 C53 130.9(3)
O4 Mo C52 C53 -68.2(3)
O2 Mo C52 C53 -151.6(3)
O3 Mo C52 C53 18.7(4)
C51 Mo C52 C53 115.9(4)
C50 Mo C52 C53 77.1(3)
C54 Mo C52 C53 36.4(3)
O1 Mo C52 C51 15.0(3)
O4 Mo C52 C51 175.9(3)
O2 Mo C52 C51 92.5(3)
O3 Mo C52 C51 -97.2(3)
C50 Mo C52 C51 -38.8(3)
C53 Mo C52 C51 -115.9(4)
C54 Mo C52 C51 -79.5(3)
O1 Mo C52 C57 -106.5(5)
O4 Mo C52 C57 54.4(5)
O2 Mo C52 C57 -29.0(5)
O3 Mo C52 C57 141.3(5)
C51 Mo C52 C57 -121.5(6)
C50 Mo C52 C57 -160.3(6)
C53 Mo C52 C57 122.6(6)
C54 Mo C52 C57 159.0(6)
C51 C52 C53 C54 -1.2(5)
C57 C52 C53 C54 177.1(5)
Mo C52 C53 C54 -64.2(3)
C51 C52 C53 C58 -178.8(5)
C57 C52 C53 C58 -0.5(8)
Mo C52 C53 C58 118.2(5)
C51 C52 C53 Mo 63.0(3)
C57 C52 C53 Mo -118.7(5)
O1 Mo C53 C52 -74.3(4)
O4 Mo C53 C52 107.7(3)
O2 Mo C53 C52 29.9(3)
O3 Mo C53 C52 -165.7(3)
C51 Mo C53 C52 -38.3(3)
C50 Mo C53 C52 -80.5(3)
C54 Mo C53 C52 -116.6(4)
O1 Mo C53 C54 42.3(4)
O4 Mo C53 C54 -135.7(3)
O2 Mo C53 C54 146.5(3)
O3 Mo C53 C54 -49.1(3)
C51 Mo C53 C54 78.3(3)
C52 Mo C53 C54 116.6(4)
C50 Mo C53 C54 36.1(3)
O1 Mo C53 C58 164.5(4)
O4 Mo C53 C58 -13.5(5)
O2 Mo C53 C58 -91.3(5)
O3 Mo C53 C58 73.1(5)
C51 Mo C53 C58 -159.5(6)
C52 Mo C53 C58 -121.3(6)
C50 Mo C53 C58 158.2(6)
C54 Mo C53 C58 122.1(6)
C51 C50 C54 C53 -1.2(5)
C55 C50 C54 C53 -178.1(4)
Mo C50 C54 C53 62.1(3)
C51 C50 C54 C59 177.7(5)
C55 C50 C54 C59 0.9(7)
Mo C50 C54 C59 -119.0(5)
C51 C50 C54 Mo -63.3(3)
C55 C50 C54 Mo 119.9(4)
C52 C53 C54 C50 1.5(5)
C58 C53 C54 C50 179.2(5)
Mo C53 C54 C50 -59.7(3)
C52 C53 C54 C59 -177.4(5)
C58 C53 C54 C59 0.2(8)
Mo C53 C54 C59 121.4(5)
C52 C53 C54 Mo 61.2(3)
C58 C53 C54 Mo -121.2(5)
O1 Mo C54 C50 -32.7(3)
O4 Mo C54 C50 162.3(3)
O2 Mo C54 C50 69.7(3)
O3 Mo C54 C50 -112.7(3)
C51 Mo C54 C50 38.2(3)
C52 Mo C54 C50 81.1(3)
C53 Mo C54 C50 118.2(4)
O1 Mo C54 C53 -151.0(3)
O4 Mo C54 C53 44.1(3)
O2 Mo C54 C53 -48.5(4)
O3 Mo C54 C53 129.0(3)
C51 Mo C54 C53 -80.0(3)
C52 Mo C54 C53 -37.1(3)
C50 Mo C54 C53 -118.2(4)
O1 Mo C54 C59 86.9(5)
O4 Mo C54 C59 -78.1(5)
O2 Mo C54 C59 -170.6(4)
O3 Mo C54 C59 6.9(4)
C51 Mo C54 C59 157.8(5)
C52 Mo C54 C59 -159.2(5)
C50 Mo C54 C59 119.6(6)
C53 Mo C54 C59 -122.1(6)
C5S C1S C2S C3S 8.8(12)
C1S C2S C3S C4S -2.7(14)
C2S C3S C4S C5S -4.4(12)
C3S C4S C5S C1S 9.8(9)
C2S C1S C5S C4S -11.5(9)
